data_4320152
loop_
_publ_author_name
'Dominique Mandon'
'Agathe Nopper'
'Thomas Litrol'
'Sandrine Goetz'

_publ_contact_author
;
Dr Dominique MANDON
Laboratoire de Chimie Organom\'etallique et de Catalyse
Institut Le bel
4, rue Blaise Pascal
F-67070 Strasbourg Cedex
France
;
_publ_contact_author_email mandon@chimie.u-strasbg.fr
_publ_contact_author_fax '+ 33 (0) 390 245 001'
_publ_contact_author_phone '+ 33 (0) 390 241 537'
_publ_section_title
;
 Tridentate Coordination of Monosubstituted Derivatives of the
 Tris(2-pyridylmethyl)amine Ligand to FeCl3: Structures and Spectroscopic
 Properties of ((2-Bromopyridyl)methyl)bis- (2-pyridylmethyl)amine
 FeIIICl3 and (((2-p- Methoxyphenyl)pyridyl)methyl)Bis(2-pyridyl-
 methyl)]amine FeIIICl3 and Comparison with the Bis(2-pyridylmethyl)]amine
 FeIIICl3 Complex
;
_journal_name_full 'Inorganic Chemistry'
_journal_page_first 4803
_journal_page_last 4806
_journal_paper_doi 10.1021/ic001339p
_journal_volume 40
_journal_year 2001
_chemical_formula_analytical L1Fe(III)Cl3
_chemical_formula_moiety C18H17N4Cl3FeBr
_chemical_formula_structural L1Fe(III)Cl3
_chemical_formula_sum 'C18 H17 Br Cl3 Fe N4'
_chemical_formula_weight 531.48
_chemical_name_common L1Fe(III)Cl3
_chemical_name_systematic ' L1Fe(III)Cl3'
_space_group_IT_number 15
_symmetry_cell_setting monoclinic
_symmetry_space_group_name_Hall '-C 2yc'
_symmetry_space_group_name_H-M 'C 1 2/c 1'
_cell_angle_alpha 90
_cell_angle_beta 106.227(4)
_cell_angle_gamma 90
_cell_formula_units_Z 8
_cell_length_a 20.602(1)
_cell_length_b 14.5887(6)
_cell_length_c 14.2907(9)
_cell_measurement_reflns_used 25
_cell_measurement_temperature 294
_cell_measurement_theta_max 22.6
_cell_measurement_theta_min 18.6
_cell_volume 4124.1(4)
_computing_cell_refinement CAD4_(Enraf-Nonius,_1994)
_computing_data_collection CAD4_(Enraf-Nonius,_1994)
_computing_data_reduction process_MolEN_(Fair,_1990)
_computing_publication_material BTABLE_PTABLE_CIF_IN_MolEN_(Fair,_1990)
_computing_structure_refinement LSFM_MolEN_(Fair,_1990)
_computing_structure_solution Direct_methods_(SIR,_Burla_et_al.,_1989)
_diffrn_ambient_temperature 294
_diffrn_measurement_device Enraf_Nonius_CAD4
_diffrn_measurement_method \q/2\q
_diffrn_radiation_monochromator graphite
_diffrn_radiation_source xray_tube
_diffrn_radiation_type Mo-K\a
_diffrn_radiation_wavelength 0.71073
_diffrn_reflns_av_R_equivalents 0.024
_diffrn_reflns_av_sigmaI/netI 0.333
_diffrn_reflns_limit_h_max 25
_diffrn_reflns_limit_h_min 0
_diffrn_reflns_limit_k_max 0
_diffrn_reflns_limit_k_min -18
_diffrn_reflns_limit_l_max 17
_diffrn_reflns_limit_l_min -17
_diffrn_reflns_number 4486
_diffrn_reflns_theta_max 26.29
_diffrn_reflns_theta_min 2.5
_diffrn_standards_decay_% 0
_diffrn_standards_interval_time 120
_diffrn_standards_number 3
_exptl_absorpt_coefficient_mu 3.054
_exptl_absorpt_correction_T_max 1.0000
_exptl_absorpt_correction_T_min 0.5613
_exptl_absorpt_correction_type psi_scans_(North,_Phillips,_Mathews,_1968)
_exptl_crystal_colour YELLOW
_exptl_crystal_density_diffrn 1.71
_exptl_crystal_density_method none
_exptl_crystal_description PRISM
_exptl_crystal_F_000 2120
_exptl_crystal_size_max 0.40
_exptl_crystal_size_mid 0.40
_exptl_crystal_size_min 0.40
_refine_diff_density_max 0.985
_refine_diff_density_min -0.609
_refine_ls_abs_structure_details ' ?'
_refine_ls_extinction_method none
_refine_ls_goodness_of_fit_all 2.433
_refine_ls_goodness_of_fit_obs 1.004
_refine_ls_hydrogen_treatment included_not_refined
_refine_ls_matrix_type full
_refine_ls_number_constraints 0
_refine_ls_number_parameters 244
_refine_ls_number_reflns 2920
_refine_ls_number_restraints 0
_refine_ls_R_factor_all 0.066
_refine_ls_R_factor_obs 0.033
_refine_ls_shift/esd_max 0.002
_refine_ls_shift/esd_mean 0.000
_refine_ls_structure_factor_coef F
_refine_ls_weighting_details 'w = 4Fo^2^/(\s^2^(Fo^2^) + 0.0064 Fo^4^)'
_refine_ls_weighting_scheme calc
_refine_ls_wR_factor_all 0.117
_refine_ls_wR_factor_obs 0.048
_reflns_number_observed 2920
_reflns_number_total 4274
_reflns_observed_criterion >3.0\s(I)
_cod_data_source_file ic001339p_1.cif
_cod_data_source_block ST952
_cod_depositor_comments
;
The following automatic conversions were performed:

'_refine_ls_weighting_scheme' value '4Fo^2^/(\s^2^(Fo^2^) + 0.0064
Fo^4^)' was changed to 'calc'. New tag '_refine_ls_weighting_details'
was created. The value of the new tag was set to 'w =
4Fo^2^/(\s^2^(Fo^2^) + 0.0064 Fo^4^)'.

Automatic conversion script
Id: cif_fix_values 3143 2015-03-26 13:38:13Z robertas 
;
_cod_original_cell_volume 4124.0(7)
_cod_original_formula_sum C18H17N4Cl3FeBr
_cod_database_code 4320152

loop_
_symmetry_equiv_pos_as_xyz
x,y,z
-x,+y,1/2-z
-x,-y,-z
+x,-y,1/2+z
1/2+x,1/2+y,+z
1/2-x,1/2+y,1/2-z
1/2-x,1/2-y,-z
1/2+x,1/2-y,1/2+z

loop_
_atom_site_aniso_label
_atom_site_aniso_U_11
_atom_site_aniso_U_22
_atom_site_aniso_U_33
_atom_site_aniso_U_12
_atom_site_aniso_U_13
_atom_site_aniso_U_23
_atom_site_aniso_type_symbol
FE 0.0286(2) 0.0303(2) 0.0191(2) -0.0024(2) 0.0042(1) -0.0004(2) Fe
CL1 0.0597(5) 0.0334(4) 0.0348(4) 0.0044(4) 0.0125(3) -0.0055(3) Cl
CL2 0.0393(4) 0.0638(5) 0.0247(3) -0.0078(4) -0.0028(3) 0.0029(4) Cl
CL3 0.0392(4) 0.0485(4) 0.0285(3) -0.0117(3) 0.0123(3) -0.0006(3) Cl
N1 0.033(1) 0.032(1) 0.025(1) 0.003(1) 0.0079(9) 0.002(1) N
C1 0.048(2) 0.044(2) 0.028(1) 0.010(2) 0.006(1) 0.005(1) C
C2 0.049(2) 0.041(2) 0.045(2) 0.011(2) 0.011(1) 0.010(2) C
C3 0.056(2) 0.034(2) 0.053(2) 0.005(2) 0.021(1) -0.003(2) C
C4 0.046(2) 0.036(2) 0.031(1) 0.002(1) 0.010(1) -0.004(1) C
C5 0.027(1) 0.032(1) 0.024(1) -0.001(1) 0.008(1) 0.001(1) C
C6 0.042(2) 0.035(2) 0.021(1) 0.003(1) 0.004(1) -0.002(1) C
N2 0.025(1) 0.031(1) 0.021(1) 0.000(1) 0.0049(8) 0.0006(9) N
C7 0.031(1) 0.029(1) 0.022(1) 0.001(1) 0.004(1) 0.003(1) C
C8 0.031(1) 0.027(1) 0.028(1) 0.001(1) 0.007(1) -0.000(1) C
N3 0.027(1) 0.037(1) 0.028(1) -0.002(1) 0.0053(9) 0.003(1) N
C9 0.031(2) 0.055(2) 0.040(2) -0.003(2) 0.003(1) 0.007(2) C
C10 0.026(1) 0.060(2) 0.058(2) -0.002(2) 0.009(1) 0.010(2) C
C11 0.041(2) 0.054(2) 0.056(2) -0.005(2) 0.021(1) 0.012(2) C
C12 0.037(2) 0.044(2) 0.038(1) -0.000(1) 0.012(1) 0.010(1) C
C13 0.029(1) 0.042(2) 0.028(1) -0.005(1) 0.004(1) 0.003(1) C
C14 0.022(1) 0.042(2) 0.031(1) -0.004(1) 0.006(1) 0.002(1) C
N4 0.027(1) 0.046(2) 0.032(1) -0.004(1) 0.005(1) -0.001(1) N
C15 0.026(1) 0.058(2) 0.033(1) -0.004(1) 0.007(1) -0.004(2) C
BR 0.0629(3) 0.0864(3) 0.0505(2) -0.0130(2) 0.0025(2) -0.0275(2) Br
C16 0.032(2) 0.073(2) 0.035(2) 0.003(2) 0.005(1) 0.011(2) C
C17 0.037(2) 0.053(2) 0.054(2) 0.012(2) 0.005(2) 0.019(2) C
C18 0.027(1) 0.044(2) 0.049(2) -0.001(1) 0.005(1) 0.002(2) C

loop_
_atom_site_label
_atom_site_fract_x
_atom_site_fract_y
_atom_site_fract_z
_atom_site_U_iso_or_equiv
_atom_site_thermal_displace_type
_atom_site_calc_flag
_atom_site_calc_attached_atom
_atom_site_type_symbol
FE 0.19238(2) 0.47667(3) 0.36541(3) 0.0255(2) Uij ? ? Fe
CL1 0.23306(5) 0.33684(6) 0.33495(6) 0.0411(4) Uij ? ? Cl
CL2 0.10615(4) 0.48658(7) 0.22444(6) 0.0396(4) Uij ? ? Cl
CL3 0.27083(4) 0.56347(6) 0.31982(5) 0.0379(4) Uij ? ? Cl
N1 0.1662(1) 0.6026(2) 0.4265(2) 0.030(1) Uij ? ? N
C1 0.1299(2) 0.6700(2) 0.3716(2) 0.039(2) Uij ? ? C
C2 0.1198(2) 0.7533(3) 0.4090(3) 0.045(2) Uij ? ? C
C3 0.1473(2) 0.7678(2) 0.5075(3) 0.046(2) Uij ? ? C
C4 0.1851(2) 0.7006(2) 0.5644(2) 0.037(2) Uij ? ? C
C5 0.1944(1) 0.6178(2) 0.5215(2) 0.027(1) Uij ? ? C
C6 0.2349(2) 0.5433(2) 0.5826(2) 0.031(1) Uij ? ? C
N2 0.2522(1) 0.4655(2) 0.5255(2) 0.025(1) Uij ? ? N
C7 0.2296(1) 0.3775(2) 0.5585(2) 0.027(1) Uij ? ? C
C8 0.1541(1) 0.3712(2) 0.5263(2) 0.028(1) Uij ? ? C
N3 0.1234(1) 0.4130(2) 0.4415(2) 0.030(1) Uij ? ? N
C9 0.0561(2) 0.4117(3) 0.4099(2) 0.041(2) Uij ? ? C
C10 0.0169(2) 0.3685(3) 0.4602(3) 0.045(2) Uij ? ? C
C11 0.0488(2) 0.3227(3) 0.5452(3) 0.050(2) Uij ? ? C
C12 0.1181(2) 0.3236(2) 0.5787(2) 0.040(2) Uij ? ? C
C13 0.3267(2) 0.4612(2) 0.5363(2) 0.032(1) Uij ? ? C
C14 0.3696(1) 0.4374(2) 0.6377(2) 0.031(1) Uij ? ? C
N4 0.3907(1) 0.5096(2) 0.6978(2) 0.034(1) Uij ? ? N
C15 0.4261(2) 0.4898(3) 0.7880(2) 0.037(2) Uij ? ? C
BR 0.45370(2) 0.59288(4) 0.87129(3) 0.0650(3) Uij ? ? Br
C16 0.4428(2) 0.4038(3) 0.8259(3) 0.044(2) Uij ? ? C
C17 0.4216(2) 0.3308(3) 0.7631(3) 0.048(2) Uij ? ? C
C18 0.3843(2) 0.3486(2) 0.6677(3) 0.039(2) Uij ? ? C
H1 0.1106 0.6592 0.3040 0.0533 Uiso calc C1 H
H2 0.0946 0.7999 0.3682 0.0591 Uiso calc C2 H
H3 0.1399 0.8244 0.5359 0.0603 Uiso calc C3 H
H4 0.2046 0.7103 0.6322 0.0494 Uiso calc C4 H
H5 0.2097 0.5195 0.6235 0.0438 Uiso calc C6 H
H6 0.2759 0.5692 0.6215 0.0438 Uiso calc C6 H
H7 0.2449 0.3743 0.6276 0.0364 Uiso calc C7 H
H8 0.2482 0.3279 0.5314 0.0364 Uiso calc C7 H
H9 0.0344 0.4419 0.3505 0.0567 Uiso calc C9 H
H10 -0.0310 0.3701 0.4370 0.0631 Uiso calc C10 H
H11 0.0230 0.2906 0.5802 0.0631 Uiso calc C11 H
H12 0.1408 0.2922 0.6369 0.0515 Uiso calc C12 H
H13 0.3407 0.5193 0.5192 0.0438 Uiso calc C13 H
H14 0.3342 0.4160 0.4926 0.0438 Uiso calc C13 H
H15 0.4678 0.3949 0.8920 0.0621 Uiso calc C16 H
H16 0.4324 0.2696 0.7848 0.0648 Uiso calc C17 H
H17 0.3690 0.2994 0.6235 0.0535 Uiso calc C18 H

loop_
_atom_type_symbol
_atom_type_description
_atom_type_scat_dispersion_real
_atom_type_scat_dispersion_imag
_atom_type_scat_source
C ? 0.002 0.002 International_Tables_Vol_IV_Table_2.3.1
H ? 0.000 0.000 International_Tables_Vol_IV_Table_2.3.1
N ? 0.004 0.003 International_Tables_Vol_IV_Table_2.3.1
Cl ? 0.132 0.159 International_Tables_Vol_IV_Table_2.3.1
Fe ? 0.301 0.845 International_Tables_Vol_IV_Table_2.3.1
Br ? -0.374 2.456 International_Tables_Vol_IV_Table_2.3.1

loop_
_geom_angle_atom_site_label_1
_geom_angle_atom_site_label_2
_geom_angle_atom_site_label_3
_geom_angle
_geom_angle_site_symmetry_1
_geom_angle_site_symmetry_2
_geom_angle_site_symmetry_3
_geom_angle_publ_flag
CL1 FE CL2 97.13(4) . . . ?
CL1 FE CL3 96.52(4) . . . ?
CL1 FE N1 167.56(7) . . . ?
CL1 FE N2 90.19(7) . . . ?
CL1 FE N3 92.20(8) . . . ?
CL2 FE CL3 98.67(3) . . . ?
CL2 FE N1 94.70(8) . . . ?
CL2 FE N2 163.02(7) . . . ?
CL2 FE N3 90.71(7) . . . ?
CL3 FE N1 85.47(8) . . . ?
CL3 FE N2 95.68(7) . . . ?
CL3 FE N3 166.28(7) . . . ?
N1 FE N2 77.39(9) . . . ?
N1 FE N3 83.8(1) . . . ?
N2 FE N3 73.65(9) . . . ?
C1 N1 C5 118.9(3) . . . ?
N1 C1 C2 122.8(3) . . . ?
C1 C2 C3 118.1(3) . . . ?
C2 C3 C4 119.9(3) . . . ?
C3 C4 C5 119.0(3) . . . ?
N1 C5 C4 121.1(3) . . . ?
N1 C5 C6 119.1(3) . . . ?
C4 C5 C6 119.8(3) . . . ?
C5 C6 N2 114.3(2) . . . ?
C6 N2 C7 109.8(2) . . . ?
C6 N2 C13 111.6(2) . . . ?
C7 N2 C13 109.4(2) . . . ?
N2 C7 C8 110.2(2) . . . ?
C7 C8 N3 115.8(3) . . . ?
C7 C8 C12 122.3(3) . . . ?
N3 C8 C12 121.9(3) . . . ?
C8 N3 C9 118.7(3) . . . ?
N3 C9 C10 122.5(3) . . . ?
C9 C10 C11 118.4(3) . . . ?
C10 C11 C12 119.7(3) . . . ?
C8 C12 C11 118.7(3) . . . ?
N2 C13 C14 114.6(3) . . . ?
C13 C14 N4 115.4(3) . . . ?
C13 C14 C18 122.4(3) . . . ?
N4 C14 C18 122.2(3) . . . ?
C14 N4 C15 116.1(3) . . . ?
N4 C15 BR 115.0(3) . . . ?
N4 C15 C16 126.4(3) . . . ?
BR C15 C16 118.5(3) . . . ?
C15 C16 C17 116.8(3) . . . ?
C16 C17 C18 118.7(4) . . . ?
C14 C18 C17 119.8(4) . . . ?

loop_
_geom_bond_atom_site_label_1
_geom_bond_atom_site_label_2
_geom_bond_distance
_geom_bond_site_symmetry_1
_geom_bond_site_symmetry_2
_geom_bond_publ_flag
FE CL1 2.293(1) . . ?
FE CL2 2.2880(9) . . ?
FE CL3 2.2867(9) . . ?
FE N1 2.166(3) . . ?
FE N2 2.281(2) . . ?
FE N3 2.220(3) . . ?
N1 C1 1.346(4) . . ?
N1 C5 1.337(4) . . ?
C1 C2 1.367(5) . . ?
C2 C3 1.379(5) . . ?
C3 C4 1.370(5) . . ?
C4 C5 1.392(5) . . ?
C5 C6 1.494(4) . . ?
C6 N2 1.497(4) . . ?
N2 C7 1.486(4) . . ?
N2 C13 1.500(4) . . ?
C7 C8 1.497(4) . . ?
C8 N3 1.346(4) . . ?
C8 C12 1.379(5) . . ?
N3 C9 1.334(4) . . ?
C9 C10 1.375(5) . . ?
C10 C11 1.381(5) . . ?
C11 C12 1.373(5) . . ?
C13 C14 1.512(4) . . ?
C14 N4 1.353(4) . . ?
C14 C18 1.372(5) . . ?
N4 C15 1.323(4) . . ?
C15 BR 1.903(4) . . ?
C15 C16 1.371(6) . . ?
C16 C17 1.383(6) . . ?
C17 C18 1.390(5) . . ?

loop_
_geom_contact_atom_site_label_1
_geom_contact_atom_site_label_2
_geom_contact_distance
_geom_contact_site_symmetry_1
_geom_contact_site_symmetry_2
_geom_contact_publ_flag
? ? ? ? ? ?
